data_7231258
loop_
_publ_author_name
'Ridenour, J. August'
'Cahill, Christopher L.'

_publ_section_title
;
 Nine isomorphous lanthanide--uranyl f--f bimetallic materials with
 2-thiophenecarboxylic acid and terpyridine: structure and concomitant
 luminescent properties
;
_journal_issue 34
_journal_name_full CrystEngComm
_journal_page_first 4997
_journal_paper_doi 10.1039/C8CE00811F
_journal_volume 20
_journal_year 2018
_chemical_formula_sum 'C160 H108 Er2 N18 O44 S14 U6'
_chemical_formula_weight 5198.18
_space_group_crystal_system triclinic
_space_group_IT_number 2
_space_group_name_Hall '-P 1'
_space_group_name_H-M_alt 'P -1'
_symmetry_cell_setting triclinic
_symmetry_Int_Tables_number 2
_symmetry_space_group_name_Hall '-P 1'
_symmetry_space_group_name_H-M 'P -1'
_atom_sites_solution_hydrogens geom
_audit_creation_method SHELXL-2014/7
_audit_update_record
;
2018-05-16 deposited with the CCDC.
2018-07-27 downloaded from the CCDC.
;
_cell_angle_alpha 82.023(2)
_cell_angle_beta 89.2230(10)
_cell_angle_gamma 82.245(2)
_cell_formula_units_Z 1
_cell_length_a 10.2447(3)
_cell_length_b 14.4393(5)
_cell_length_c 28.9870(9)
_cell_measurement_reflns_used 9965
_cell_measurement_temperature 293(2)
_cell_measurement_theta_max 29.5
_cell_measurement_theta_min 2.31
_cell_volume 4207.6(2)
_computing_cell_refinement 'SAINT, Bruker-AXS'
_computing_data_collection 'APEX, Bruker-AXS'
_computing_data_reduction 'SAINT, Bruker-AXS'
_computing_molecular_graphics 'Crystal Maker (Palmer, 2009)'
_computing_publication_material WinGX
_computing_structure_refinement 'SHELXL-2014/7 (Sheldrick, 2014)'
_computing_structure_solution 'Superflip (Palatinus L., 2004)'
_diffrn_ambient_temperature 293(2)
_diffrn_measured_fraction_theta_full 1.000
_diffrn_measured_fraction_theta_max 0.972
_diffrn_measurement_device_type 'Bruker SMART APEXII'
_diffrn_measurement_method omega
_diffrn_radiation_probe x-ray
_diffrn_radiation_type MoK\a
_diffrn_radiation_wavelength 0.71073
_diffrn_reflns_av_R_equivalents 0.0237
_diffrn_reflns_av_unetI/netI 0.0318
_diffrn_reflns_Laue_measured_fraction_full 1.000
_diffrn_reflns_Laue_measured_fraction_max 0.972
_diffrn_reflns_limit_h_max 14
_diffrn_reflns_limit_h_min -14
_diffrn_reflns_limit_k_max 20
_diffrn_reflns_limit_k_min -20
_diffrn_reflns_limit_l_max 40
_diffrn_reflns_limit_l_min -40
_diffrn_reflns_number 60959
_diffrn_reflns_point_group_measured_fraction_full 1.000
_diffrn_reflns_point_group_measured_fraction_max 0.972
_diffrn_reflns_theta_full 25.500
_diffrn_reflns_theta_max 29.640
_diffrn_reflns_theta_min 1.419
_diffrn_source 'fine-focused sealed tube'
_diffrn_source_type Siemens
_exptl_absorpt_coefficient_mu 6.995
_exptl_absorpt_correction_T_max 0.7459
_exptl_absorpt_correction_T_min 0.5470
_exptl_absorpt_correction_type multi-scan
_exptl_absorpt_process_details 'SADABS, G. Sheldrick (1999)'
_exptl_crystal_colour Yellow-Orange
_exptl_crystal_density_diffrn 2.051
_exptl_crystal_description Block
_exptl_crystal_F_000 2458
_exptl_crystal_recrystallization_method Hydrothermal
_exptl_crystal_size_max 0.351
_exptl_crystal_size_mid 0.287
_exptl_crystal_size_min 0.231
_refine_diff_density_max 0.812
_refine_diff_density_min -0.671
_refine_diff_density_rms 0.097
_refine_ls_extinction_method none
_refine_ls_goodness_of_fit_ref 1.003
_refine_ls_hydrogen_treatment constr
_refine_ls_matrix_type full
_refine_ls_number_parameters 1293
_refine_ls_number_reflns 23075
_refine_ls_number_restraints 674
_refine_ls_restrained_S_all 0.994
_refine_ls_R_factor_all 0.0401
_refine_ls_R_factor_gt 0.0252
_refine_ls_shift/su_max 0.003
_refine_ls_shift/su_mean 0.000
_refine_ls_structure_factor_coef Fsqd
_refine_ls_weighting_details 'w=1/[\s^2^(Fo^2^)+(0.0238P)^2^+1.6334P] where P=(Fo^2^+2Fc^2^)/3'
_refine_ls_weighting_scheme calc
_refine_ls_wR_factor_gt 0.0499
_refine_ls_wR_factor_ref 0.0534
_reflns_Friedel_coverage 0.000
_reflns_number_gt 18483
_reflns_number_total 23075
_reflns_threshold_expression 'I > 2\s(I)'
_cod_data_source_file c8ce00811f2.cif
_cod_data_source_block compound9
_cod_depositor_comments 'Adding full bibliography for 7231249--7231258.cif.'
_cod_database_code 7231258
_shelx_space_group_comment
;
The symmetry employed for this shelxl refinement is uniquely defined
by the following loop, which should always be used as a source of
symmetry information in preference to the above space-group names.
They are only intended as comments.
;

loop_
_space_group_symop_operation_xyz
'x, y, z'
'-x, -y, -z'

loop_
_atom_site_label
_atom_site_type_symbol
_atom_site_fract_x
_atom_site_fract_y
_atom_site_fract_z
_atom_site_U_iso_or_equiv
_atom_site_adp_type
_atom_site_occupancy
_atom_site_site_symmetry_order
_atom_site_calc_flag
_atom_site_refinement_flags_posn
_atom_site_refinement_flags_adp
_atom_site_refinement_flags_occupancy
_atom_site_disorder_assembly
_atom_site_disorder_group
U2 U 0.08105(2) 0.89150(2) 0.36322(2) 0.02941(3) Uani 1 1 d . . . . .
U1 U 0.26247(2) 0.68150(2) 0.45316(2) 0.02541(3) Uani 1 1 d . . . . .
U3 U 0.67493(2) 0.48021(2) 0.26472(2) 0.03225(3) Uani 1 1 d . . . . .
Er1 Er -0.05480(2) 1.15293(2) 0.04159(2) 0.03294(4) Uani 1 1 d . . . . .
S5 S -0.29274(13) 1.40165(8) -0.09173(5) 0.0782(4) Uani 1 1 d . . . . .
S3 S 0.40909(15) 0.18103(8) 0.29461(6) 0.0894(4) Uani 1 1 d . . . . .
O9 O 0.6193(3) 0.52300(19) 0.20769(8) 0.0569(7) Uani 1 1 d . . . . .
O6 O 0.2208(2) 0.94686(15) 0.34404(8) 0.0431(6) Uani 1 1 d . . . . .
O8 O 0.7328(2) 0.43630(16) 0.32175(8) 0.0446(6) Uani 1 1 d . . . . .
O7 O -0.0680(2) 0.84571(17) 0.37860(8) 0.0468(6) Uani 1 1 d . . . . .
O1 O 0.4104(2) 0.64329(15) 0.42447(8) 0.0420(5) Uani 1 1 d . . . . .
N4 N 0.1212(3) 0.81231(18) 0.28922(9) 0.0335(6) Uani 1 1 d . . . . .
N5 N -0.0355(2) 0.98086(17) 0.28757(8) 0.0302(5) Uani 1 1 d . . . . .
N6 N -0.0554(3) 1.05643(18) 0.36834(9) 0.0400(7) Uani 1 1 d . . . . .
C21 C 0.2066(3) 0.7332(2) 0.28964(12) 0.0415(8) Uani 1 1 d . . . . .
H1 H 0.2497 0.7077 0.3175 0.050 Uiso 1 1 calc R U . . .
C22 C 0.2343(4) 0.6874(3) 0.25140(14) 0.0552(10) Uani 1 1 d . . . . .
H2 H 0.2946 0.6328 0.2531 0.066 Uiso 1 1 calc R U . . .
C23 C 0.1701(5) 0.7251(3) 0.21079(15) 0.0689(13) Uani 1 1 d . . . . .
H3 H 0.1848 0.6952 0.1844 0.083 Uiso 1 1 calc R U . . .
C24 C 0.0841(4) 0.8068(3) 0.20885(13) 0.0549(10) Uani 1 1 d . . . . .
H4 H 0.0410 0.8330 0.1811 0.066 Uiso 1 1 calc R U . . .
C25 C 0.0616(3) 0.8504(2) 0.24850(11) 0.0362(7) Uani 1 1 d . . . . .
C26 C -0.0228(3) 0.9426(2) 0.24756(11) 0.0348(7) Uani 1 1 d . . . . .
C27 C -0.0827(4) 0.9884(3) 0.20660(12) 0.0482(9) Uani 1 1 d . . . . .
H7 H -0.0753 0.9602 0.1796 0.058 Uiso 1 1 calc R U . . .
C28 C -0.1534(4) 1.0764(3) 0.20655(13) 0.0571(11) Uani 1 1 d . . . . .
H8 H -0.1925 1.1086 0.1791 0.068 Uiso 1 1 calc R U . . .
C29 C -0.1665(4) 1.1167(3) 0.24651(13) 0.0502(9) Uani 1 1 d . . . . .
H9 H -0.2142 1.1762 0.2467 0.060 Uiso 1 1 calc R U . . .
C30 C -0.1071(3) 1.0668(2) 0.28678(11) 0.0340(7) Uani 1 1 d . . . . .
C31 C -0.1219(3) 1.1065(2) 0.33155(11) 0.0353(7) Uani 1 1 d . . . . .
C32 C -0.2002(4) 1.1911(2) 0.33525(14) 0.0515(10) Uani 1 1 d . . . . .
H12 H -0.2461 1.2248 0.3095 0.062 Uiso 1 1 calc R U . . .
C33 C -0.2093(4) 1.2249(3) 0.37752(15) 0.0563(11) Uani 1 1 d . . . . .
H13 H -0.2611 1.2818 0.3804 0.068 Uiso 1 1 calc R U . . .
C34 C -0.1424(4) 1.1747(3) 0.41478(14) 0.0569(11) Uani 1 1 d . . . . .
H14 H -0.1467 1.1964 0.4436 0.068 Uiso 1 1 calc R U . . .
C35 C -0.0674(4) 1.0902(3) 0.40885(13) 0.0551(10) Uani 1 1 d . . . . .
H15 H -0.0229 1.0550 0.4346 0.066 Uiso 1 1 calc R U . . .
N3 N 0.4174(3) 0.64631(19) 0.52531(10) 0.0382(6) Uani 1 1 d . . . . .
N2 N 0.2653(2) 0.51781(16) 0.50618(8) 0.0268(5) Uani 1 1 d . . . . .
N1 N 0.1413(2) 0.55650(18) 0.42246(9) 0.0326(6) Uani 1 1 d . . . . .
C15 C 0.5069(4) 0.7039(3) 0.53030(14) 0.0510(10) Uani 1 1 d . . . . .
H21 H 0.5122 0.7550 0.5073 0.061 Uiso 1 1 calc R U . . .
C14 C 0.5913(4) 0.6910(3) 0.56795(14) 0.0516(10) Uani 1 1 d . . . . .
H22 H 0.6510 0.7332 0.5705 0.062 Uiso 1 1 calc R U . . .
C13 C 0.5861(4) 0.6156(3) 0.60129(13) 0.0476(9) Uani 1 1 d . . . . .
H23 H 0.6418 0.6057 0.6271 0.057 Uiso 1 1 calc R U . . .
C12 C 0.4970(3) 0.5539(2) 0.59646(11) 0.0388(8) Uani 1 1 d . . . . .
H24 H 0.4920 0.5021 0.6191 0.047 Uiso 1 1 calc R U . . .
C11 C 0.4150(3) 0.5695(2) 0.55777(10) 0.0310(7) Uani 1 1 d . . . . .
C10 C 0.3228(3) 0.5037(2) 0.54865(10) 0.0298(6) Uani 1 1 d . . . . .
C9 C 0.3006(3) 0.4285(2) 0.58201(11) 0.0397(8) Uani 1 1 d . . . . .
H27 H 0.3412 0.4201 0.6111 0.048 Uiso 1 1 calc R U . . .
C8 C 0.2178(3) 0.3669(2) 0.57153(12) 0.0420(8) Uani 1 1 d . . . . .
H28 H 0.2016 0.3163 0.5934 0.050 Uiso 1 1 calc R U . . .
C7 C 0.1594(3) 0.3810(2) 0.52840(12) 0.0390(8) Uani 1 1 d . . . . .
H29 H 0.1026 0.3402 0.5208 0.047 Uiso 1 1 calc R U . . .
C6 C 0.1856(3) 0.4565(2) 0.49602(11) 0.0300(6) Uani 1 1 d . . . . .
C5 C 0.1248(3) 0.4739(2) 0.44877(11) 0.0299(6) Uani 1 1 d . . . . .
C4 C 0.0554(3) 0.4095(2) 0.43196(13) 0.0445(8) Uani 1 1 d . . . . .
H32 H 0.0450 0.3529 0.4504 0.053 Uiso 1 1 calc R U . . .
C3 C 0.0018(4) 0.4301(3) 0.38775(14) 0.0511(9) Uani 1 1 d . . . . .
H33 H -0.0455 0.3876 0.3762 0.061 Uiso 1 1 calc R U . . .
C2 C 0.0188(4) 0.5136(3) 0.36099(13) 0.0480(9) Uani 1 1 d . . . . .
H34 H -0.0152 0.5284 0.3309 0.058 Uiso 1 1 calc R U . . .
C1 C 0.0876(3) 0.5749(3) 0.38005(11) 0.0426(8) Uani 1 1 d . . . . .
H35 H 0.0971 0.6324 0.3623 0.051 Uiso 1 1 calc R U . . .
N7 N -0.2653(3) 1.19489(19) 0.08723(10) 0.0413(7) Uani 1 1 d . . . . .
N8 N -0.0791(3) 1.31194(19) 0.07315(9) 0.0404(7) Uani 1 1 d . . . . .
N9 N 0.1390(3) 1.2449(2) 0.03032(10) 0.0488(7) Uani 1 1 d . . . . .
O11 O 0.5450(2) 0.60915(16) 0.30063(9) 0.0484(6) Uani 1 1 d . . . . .
O2 O 0.1195(2) 0.71101(15) 0.48716(7) 0.0352(5) Uani 1 1 d . . . . .
O5 O 0.1875(2) 0.75932(14) 0.39056(7) 0.0390(5) Uani 1 1 d . . . . .
O14 O 0.8296(2) 0.36096(17) 0.23189(9) 0.0510(6) Uani 1 1 d . . . . .
O16 O -0.1404(3) 1.28539(17) -0.01544(8) 0.0484(6) Uani 1 1 d . . . . .
O3 O 0.3191(2) 0.83240(15) 0.46517(8) 0.0402(5) Uani 1 1 d . . . . .
O17 O -0.2488(3) 1.16242(18) -0.00916(9) 0.0542(7) Uani 1 1 d . . . . .
O10 O 0.7359(3) 0.63624(17) 0.27095(10) 0.0558(7) Uani 1 1 d . . . . .
O19 O 0.1396(3) 1.04579(18) 0.07199(8) 0.0542(7) Uani 1 1 d . . . . .
O4 O 0.1402(3) 0.92965(16) 0.43847(8) 0.0487(6) Uani 1 1 d . . . . .
O18 O 0.0273(2) 1.12713(16) 0.12156(8) 0.0442(6) Uani 1 1 d . . . . .
O12 O 0.4472(2) 0.44795(16) 0.28392(9) 0.0479(6) Uani 1 1 d . . . . .
O15 O 0.9020(3) 0.49410(18) 0.23988(10) 0.0568(7) Uani 1 1 d . . . . .
O13 O 0.5828(2) 0.33011(16) 0.26309(9) 0.0487(6) Uani 1 1 d . . . . .
C60 C 0.0062(4) 1.3741(3) 0.05902(13) 0.0520(10) Uani 1 1 d . . . . .
C42 C 0.3703(4) 0.3005(2) 0.28995(13) 0.0457(9) Uani 1 1 d . . . . .
C46 C 0.9179(3) 0.4148(3) 0.22521(13) 0.0444(8) Uani 1 1 d . . . . .
C41 C 0.4716(3) 0.3630(2) 0.27802(12) 0.0398(8) Uani 1 1 d . . . . .
OW1 O 0.4040(6) 0.9705(3) 0.03221(18) 0.162(2) Uani 1 1 d . . . . .
O20 O 0.0347(2) 1.10390(16) -0.02372(7) 0.0447(6) Uani 1 1 d . . . . .
O21 O -0.1266(2) 1.00921(15) 0.06318(8) 0.0449(6) Uani 1 1 d . . . . .
C76 C 0.0964(3) 1.0752(2) -0.05742(10) 0.0346(7) Uani 1 1 d . . . . .
C70 C -0.4186(5) 1.4091(3) -0.12898(18) 0.0793(15) Uani 1 1 d . . . . .
H70 H -0.4436 1.4615 -0.1510 0.095 Uiso 1 1 calc R U . . .
C66 C -0.2312(4) 1.2438(3) -0.02798(12) 0.0432(8) Uani 1 1 d . . . . .
C36 C 0.6320(4) 0.6632(2) 0.29146(12) 0.0414(8) Uani 1 1 d . . . . .
C55 C -0.2771(4) 1.2710(3) 0.11085(12) 0.0449(9) Uani 1 1 d . . . . .
C43 C 0.2399(4) 0.3251(3) 0.30021(13) 0.0512(9) Uani 1 1 d . . . . .
H43 H 0.1998 0.3870 0.2996 0.061 Uiso 1 1 calc R U . . .
C68 C -0.4239(4) 1.2616(3) -0.08756(13) 0.0493(9) Uani 1 1 d . . . . .
H68 H -0.4535 1.2035 -0.0791 0.059 Uiso 1 1 calc R U . . .
C71 C 0.1228(4) 1.0683(2) 0.11229(12) 0.0398(8) Uani 1 1 d . . . . .
C54 C -0.3694(4) 1.2811(3) 0.14544(14) 0.0610(11) Uani 1 1 d . . . . .
H54 H -0.3729 1.3316 0.1623 0.073 Uiso 1 1 calc R U . . .
C67 C -0.3191(3) 1.2921(2) -0.06670(12) 0.0419(8) Uani 1 1 d . . . . .
C69 C -0.4793(4) 1.3320(3) -0.12373(15) 0.0662(12) Uani 1 1 d . . . . .
H69 H -0.5506 1.3251 -0.1419 0.079 Uiso 1 1 calc R U . . .
C61 C 0.1294(4) 1.3350(3) 0.03787(13) 0.0556(10) Uani 1 1 d . . . . .
C51 C -0.3546(4) 1.1347(3) 0.09591(14) 0.0528(10) Uani 1 1 d . . . . .
H51 H -0.3507 1.0845 0.0788 0.063 Uiso 1 1 calc R U . . .
C56 C -0.1880(4) 1.3414(3) 0.09605(13) 0.0492(9) Uani 1 1 d . . . . .
C53 C -0.4558(4) 1.2166(4) 0.15490(16) 0.0720(14) Uani 1 1 d . . . . .
H53 H -0.5168 1.2221 0.1788 0.086 Uiso 1 1 calc R U . . .
C57 C -0.2187(5) 1.4349(3) 0.10415(16) 0.0697(13) Uani 1 1 d . . . . .
H57 H -0.2938 1.4539 0.1206 0.084 Uiso 1 1 calc R U . . .
C65 C 0.2541(4) 1.2042(4) 0.01505(15) 0.0666(12) Uani 1 1 d . . . . .
H65 H 0.2606 1.1419 0.0094 0.080 Uiso 1 1 calc R U . . .
C52 C -0.4518(4) 1.1440(3) 0.12896(16) 0.0662(12) Uani 1 1 d . . . . .
H52 H -0.5133 1.1018 0.1335 0.079 Uiso 1 1 calc R U . . .
C59 C -0.0221(6) 1.4680(3) 0.06522(17) 0.0758(14) Uani 1 1 d . . . . .
H59 H 0.0360 1.5104 0.0544 0.091 Uiso 1 1 calc R U . . .
C44 C 0.1749(6) 0.2468(4) 0.31156(19) 0.0884(17) Uani 1 1 d . . . . .
H44 H 0.0858 0.2510 0.3189 0.106 Uiso 1 1 calc R U . . .
C58 C -0.1347(6) 1.4982(3) 0.08710(19) 0.0846(16) Uani 1 1 d . . . . .
H58 H -0.1551 1.5616 0.0906 0.102 Uiso 1 1 calc R U . . .
C64 C 0.3632(5) 1.2510(5) 0.00737(19) 0.0935(18) Uani 1 1 d . . . . .
H64 H 0.4433 1.2204 -0.0017 0.112 Uiso 1 1 calc R U . . .
C62 C 0.2344(6) 1.3863(4) 0.0292(2) 0.0931(18) Uani 1 1 d . . . . .
H62 H 0.2263 1.4491 0.0341 0.112 Uiso 1 1 calc R U . . .
C45 C 0.2518(7) 0.1653(4) 0.3109(2) 0.106(2) Uani 1 1 d . . . . .
H45 H 0.2235 0.1065 0.3183 0.127 Uiso 1 1 calc R U . . .
C63 C 0.3491(7) 1.3433(5) 0.0136(2) 0.116(2) Uani 1 1 d . . . . .
H63 H 0.4192 1.3776 0.0070 0.139 Uiso 1 1 calc R U . . .
C16 C 0.2421(3) 0.9089(2) 0.46321(11) 0.0349(7) Uani 1 1 d D . . . .
C17B C 0.2743(11) 0.9753(4) 0.4943(3) 0.0458(13) Uani 0.850(5) 1 d D U P A 1
C18B C 0.3690(17) 0.9576(12) 0.5273(6) 0.087(4) Uani 0.850(5) 1 d D U P A 1
H18B H 0.4263 0.9016 0.5333 0.104 Uiso 0.850(5) 1 calc R U P A 1
C19B C 0.3695(9) 1.0373(7) 0.5524(3) 0.100(2) Uani 0.850(5) 1 d D U P A 1
H19B H 0.4304 1.0394 0.5756 0.120 Uiso 0.850(5) 1 calc R U P A 1
C20B C 0.2760(9) 1.1062(6) 0.5390(3) 0.102(3) Uani 0.850(5) 1 d D U P A 1
H20B H 0.2621 1.1620 0.5520 0.123 Uiso 0.850(5) 1 calc R U P A 1
S1B S 0.1814(2) 1.08234(13) 0.49488(8) 0.0904(8) Uani 0.850(5) 1 d D U P A 1
C17A C 0.265(7) 0.984(2) 0.491(2) 0.063(8) Uani 0.150(5) 1 d D U P A 2
C18A C 0.223(4) 1.079(2) 0.4815(12) 0.063(7) Uani 0.150(5) 1 d D U P A 2
H18A H 0.1942 1.1124 0.4529 0.076 Uiso 0.150(5) 1 calc R U P A 2
C19A C 0.230(4) 1.118(3) 0.5249(13) 0.080(7) Uani 0.150(5) 1 d D U P A 2
H19A H 0.1740 1.1687 0.5331 0.095 Uiso 0.150(5) 1 calc R U P A 2
C20A C 0.329(5) 1.070(3) 0.5513(16) 0.077(7) Uani 0.150(5) 1 d D U P A 2
H20A H 0.3641 1.0924 0.5764 0.092 Uiso 0.150(5) 1 calc R U P A 2
S1A S 0.383(2) 0.9634(16) 0.5334(9) 0.076(4) Uani 0.150(5) 1 d D U P A 2
C37 C 0.6118(3) 0.7582(2) 0.30537(11) 0.0362(7) Uani 1 1 d D . . . .
C38B C 0.5170(9) 0.7965(9) 0.3341(6) 0.049(3) Uani 0.797(5) 1 d D U P B 1
H38B H 0.4536 0.7626 0.3488 0.059 Uiso 0.797(5) 1 calc R U P B 1
C39B C 0.5242(7) 0.8903(5) 0.3390(3) 0.0491(17) Uani 0.797(5) 1 d D U P B 1
H39B H 0.4634 0.9276 0.3550 0.059 Uiso 0.797(5) 1 calc R U P B 1
C40B C 0.6309(8) 0.9192(5) 0.3175(3) 0.069(2) Uani 0.797(5) 1 d D U P B 1
H40B H 0.6566 0.9781 0.3189 0.082 Uiso 0.797(5) 1 calc R U P B 1
S2B S 0.7160(2) 0.83603(14) 0.28680(8) 0.0699(7) Uani 0.797(5) 1 d D U P B 1
C38A C 0.716(2) 0.8129(16) 0.3056(10) 0.054(6) Uani 0.203(5) 1 d D U P B 2
H38A H 0.8057 0.7912 0.3065 0.065 Uiso 0.203(5) 1 calc R U P B 2
C39A C 0.655(3) 0.9097(16) 0.3040(12) 0.055(6) Uani 0.203(5) 1 d D U P B 2
H39A H 0.6862 0.9632 0.2889 0.066 Uiso 0.203(5) 1 calc R U P B 2
C40A C 0.544(3) 0.9068(16) 0.3285(14) 0.046(6) Uani 0.203(5) 1 d D U P B 2
H40A H 0.5040 0.9569 0.3430 0.056 Uiso 0.203(5) 1 calc R U P B 2
S2A S 0.4801(11) 0.8010(8) 0.3307(6) 0.044(2) Uani 0.203(5) 1 d D U P B 2
C72 C 0.2176(4) 1.0223(2) 0.14925(12) 0.0441(8) Uani 1 1 d D . . . .
C73B C 0.308(2) 0.9481(15) 0.1452(7) 0.070(4) Uani 0.724(5) 1 d D U P C 1
H73B H 0.3246 0.9221 0.1177 0.084 Uiso 0.724(5) 1 calc R U P C 1
C74B C 0.3795(12) 0.9122(9) 0.1890(4) 0.076(3) Uani 0.724(5) 1 d D U P C 1
H74B H 0.4368 0.8561 0.1944 0.091 Uiso 0.724(5) 1 calc R U P C 1
C75B C 0.3500(14) 0.9714(12) 0.2194(5) 0.070(4) Uani 0.724(5) 1 d D U P C 1
H75B H 0.3933 0.9657 0.2479 0.084 Uiso 0.724(5) 1 calc R U P C 1
S6B S 0.2252(4) 1.0596(4) 0.20196(14) 0.0578(9) Uani 0.724(5) 1 d D U P C 1
C73A C 0.218(4) 1.047(3) 0.1927(10) 0.046(8) Uani 0.276(5) 1 d D . P C 2
H73A H 0.1591 1.0962 0.2019 0.055 Uiso 0.276(5) 1 calc R U P C 2
C74A C 0.320(3) 0.991(2) 0.2238(8) 0.045(6) Uani 0.276(5) 1 d D . P C 2
H74A H 0.3315 0.9945 0.2552 0.054 Uiso 0.276(5) 1 calc R U P C 2
C75A C 0.392(3) 0.9334(17) 0.1988(9) 0.066(9) Uani 0.276(5) 1 d D . P C 2
H75A H 0.4693 0.8965 0.2102 0.079 Uiso 0.276(5) 1 calc R U P C 2
S6A S 0.3333(18) 0.9317(11) 0.1438(5) 0.072(3) Uani 0.276(5) 1 d D . P C 2
C77 C 0.1355(3) 1.1480(2) -0.09462(11) 0.0362(7) Uani 1 1 d D . . . .
C78A C 0.230(3) 1.1342(18) -0.1282(10) 0.049(5) Uani 0.448(4) 1 d D U P D 1
H78A H 0.2804 1.0758 -0.1284 0.059 Uiso 0.448(4) 1 calc R U P D 1
C79A C 0.247(2) 1.2101(9) -0.1618(7) 0.047(3) Uani 0.448(4) 1 d D U P D 1
H79A H 0.3056 1.2097 -0.1867 0.056 Uiso 0.448(4) 1 calc R U P D 1
C80A C 0.1641(16) 1.2832(11) -0.1516(5) 0.046(3) Uani 0.448(4) 1 d D U P D 1
H80A H 0.1600 1.3428 -0.1690 0.056 Uiso 0.448(4) 1 calc R U P D 1
S7A S 0.0623(9) 1.2600(5) -0.1032(3) 0.0486(11) Uani 0.448(4) 1 d D U P D 1
C78B C 0.083(3) 1.2406(12) -0.1037(9) 0.055(5) Uani 0.552(4) 1 d D U P D 2
H78B H 0.0204 1.2674 -0.0843 0.066 Uiso 0.552(4) 1 calc R U P D 2
C79B C 0.1275(13) 1.2938(11) -0.1433(5) 0.051(3) Uani 0.552(4) 1 d D U P D 2
H79B H 0.0965 1.3562 -0.1547 0.061 Uiso 0.552(4) 1 calc R U P D 2
C80B C 0.2224(16) 1.2383(7) -0.1616(5) 0.055(3) Uani 0.552(4) 1 d D U P D 2
H80B H 0.2686 1.2596 -0.1879 0.066 Uiso 0.552(4) 1 calc R U P D 2
S7B S 0.2548(8) 1.1232(5) -0.1333(3) 0.0600(12) Uani 0.552(4) 1 d D U P D 2
C47 C 1.0361(3) 0.3869(2) 0.19948(12) 0.0413(8) Uani 1 1 d D . . . .
C48A C 1.0663(12) 0.3076(6) 0.1816(5) 0.050(2) Uani 0.887(4) 1 d D U P E 1
H48A H 1.0132 0.2597 0.1843 0.060 Uiso 0.887(4) 1 calc R U P E 1
C49A C 1.1911(5) 0.3028(5) 0.1571(3) 0.0519(16) Uani 0.887(4) 1 d D U P E 1
H49A H 1.2271 0.2526 0.1420 0.062 Uiso 0.887(4) 1 calc R U P E 1
C50A C 1.2473(7) 0.3808(5) 0.1593(3) 0.0599(19) Uani 0.887(4) 1 d D U P E 1
H50A H 1.3286 0.3903 0.1463 0.072 Uiso 0.887(4) 1 calc R U P E 1
S4A S 1.15383(17) 0.46077(10) 0.18865(8) 0.0592(5) Uani 0.887(4) 1 d D U P E 1
C48B C 1.135(3) 0.437(3) 0.196(2) 0.058(10) Uani 0.113(4) 1 d D U P E 2
H48B H 1.1347 0.4936 0.2072 0.070 Uiso 0.113(4) 1 calc R U P E 2
C49B C 1.245(4) 0.391(4) 0.171(3) 0.060(8) Uani 0.113(4) 1 d D U P E 2
H49B H 1.3197 0.4174 0.1612 0.072 Uiso 0.113(4) 1 calc R U P E 2
C50B C 1.220(3) 0.304(4) 0.165(3) 0.058(8) Uani 0.113(4) 1 d D U P E 2
H50B H 1.2824 0.2595 0.1537 0.070 Uiso 0.113(4) 1 calc R U P E 2
S4B S 1.062(3) 0.2828(13) 0.1792(10) 0.049(4) Uani 0.113(4) 1 d D U P E 2

loop_
_atom_site_aniso_label
_atom_site_aniso_U_11
_atom_site_aniso_U_22
_atom_site_aniso_U_33
_atom_site_aniso_U_23
_atom_site_aniso_U_13
_atom_site_aniso_U_12
U2 0.03291(6) 0.02305(5) 0.03009(6) 0.00076(4) -0.00366(5) -0.00007(4)
U1 0.02625(6) 0.02222(5) 0.02666(6) -0.00107(4) -0.00236(4) -0.00142(4)
U3 0.03502(6) 0.02904(6) 0.03115(6) 0.00146(5) -0.00386(5) -0.00420(5)
Er1 0.04518(9) 0.02871(7) 0.02389(7) -0.00242(5) -0.00007(6) -0.00243(6)
S5 0.0896(9) 0.0536(7) 0.0880(9) 0.0179(6) -0.0474(7) -0.0209(6)
S3 0.1055(11) 0.0406(6) 0.1243(12) -0.0086(7) 0.0135(9) -0.0222(7)
O9 0.0689(18) 0.0592(17) 0.0363(14) 0.0101(12) -0.0137(13) -0.0017(14)
O6 0.0381(13) 0.0323(12) 0.0587(15) -0.0044(11) -0.0019(11) -0.0053(10)
O8 0.0494(14) 0.0441(14) 0.0375(13) 0.0052(11) -0.0136(11) -0.0053(11)
O7 0.0432(14) 0.0485(14) 0.0472(14) 0.0031(11) 0.0041(11) -0.0113(11)
O1 0.0387(13) 0.0365(12) 0.0468(14) 0.0007(10) 0.0086(11) 0.0018(10)
N4 0.0375(15) 0.0324(14) 0.0301(14) -0.0017(11) -0.0005(11) -0.0050(11)
N5 0.0317(14) 0.0288(13) 0.0294(13) 0.0010(11) -0.0014(11) -0.0066(11)
N6 0.0483(17) 0.0298(14) 0.0369(15) 0.0010(12) -0.0012(13) 0.0079(12)
C21 0.0428(19) 0.0383(19) 0.0418(19) -0.0040(15) -0.0025(15) -0.0007(15)
C22 0.060(3) 0.051(2) 0.054(2) -0.0179(19) -0.002(2) 0.0065(19)
C23 0.088(3) 0.067(3) 0.055(3) -0.032(2) -0.006(2) 0.003(3)
C24 0.066(3) 0.058(2) 0.039(2) -0.0143(18) -0.0120(19) 0.003(2)
C25 0.0383(18) 0.0395(18) 0.0322(17) -0.0041(14) -0.0010(14) -0.0106(14)
C26 0.0326(17) 0.0378(17) 0.0338(17) 0.0030(14) -0.0041(13) -0.0113(14)
C27 0.052(2) 0.056(2) 0.0338(18) 0.0001(17) -0.0080(16) -0.0060(18)
C28 0.060(3) 0.061(3) 0.041(2) 0.0113(19) -0.0139(18) 0.005(2)
C29 0.051(2) 0.045(2) 0.047(2) 0.0082(17) -0.0112(17) 0.0073(17)
C30 0.0261(15) 0.0317(16) 0.0408(18) 0.0054(14) -0.0070(13) -0.0017(13)
C31 0.0334(17) 0.0276(16) 0.0418(18) 0.0041(14) -0.0010(14) -0.0022(13)
C32 0.057(2) 0.0364(19) 0.053(2) 0.0041(17) -0.0030(18) 0.0128(17)
C33 0.064(3) 0.0308(19) 0.067(3) -0.0034(18) 0.011(2) 0.0131(18)
C34 0.077(3) 0.038(2) 0.051(2) -0.0087(18) 0.008(2) 0.008(2)
C35 0.074(3) 0.045(2) 0.039(2) -0.0063(17) -0.0023(19) 0.0190(19)
N3 0.0339(14) 0.0372(15) 0.0433(16) 0.0017(12) -0.0115(12) -0.0108(12)
N2 0.0251(12) 0.0245(12) 0.0295(13) 0.0006(10) -0.0007(10) -0.0029(10)
N1 0.0330(14) 0.0323(14) 0.0331(14) -0.0054(11) -0.0014(11) -0.0057(11)
C15 0.045(2) 0.042(2) 0.066(3) 0.0039(18) -0.0193(19) -0.0154(17)
C14 0.042(2) 0.048(2) 0.067(3) -0.010(2) -0.0182(19) -0.0121(17)
C13 0.041(2) 0.059(2) 0.044(2) -0.0184(18) -0.0149(16) 0.0035(17)
C12 0.0421(19) 0.0414(19) 0.0309(17) -0.0060(14) -0.0018(14) 0.0032(15)
C11 0.0291(15) 0.0329(16) 0.0286(15) -0.0032(13) -0.0012(12) 0.0031(13)
C10 0.0280(15) 0.0278(15) 0.0319(16) -0.0029(12) 0.0019(12) 0.0017(12)
C9 0.0411(19) 0.0412(19) 0.0322(17) 0.0056(14) -0.0004(14) 0.0003(15)
C8 0.045(2) 0.0320(17) 0.044(2) 0.0096(15) 0.0069(16) -0.0039(15)
C7 0.0342(17) 0.0292(16) 0.053(2) -0.0015(15) 0.0056(15) -0.0071(14)
C6 0.0255(15) 0.0247(14) 0.0393(17) -0.0041(13) 0.0041(13) -0.0024(12)
C5 0.0246(15) 0.0306(16) 0.0367(17) -0.0108(13) 0.0019(12) -0.0056(12)
C4 0.0391(19) 0.0387(19) 0.059(2) -0.0090(17) -0.0029(17) -0.0150(15)
C3 0.048(2) 0.051(2) 0.062(2) -0.0200(19) -0.0082(19) -0.0205(18)
C2 0.047(2) 0.061(2) 0.0386(19) -0.0112(18) -0.0087(16) -0.0138(18)
C1 0.047(2) 0.048(2) 0.0343(18) -0.0027(15) -0.0061(15) -0.0137(16)
N7 0.0440(17) 0.0380(16) 0.0386(16) -0.0029(13) 0.0007(13) 0.0036(13)
N8 0.0566(18) 0.0331(15) 0.0312(14) -0.0054(12) -0.0066(13) -0.0033(13)
N9 0.057(2) 0.0547(19) 0.0367(16) -0.0077(14) 0.0003(14) -0.0141(16)
O11 0.0471(14) 0.0324(13) 0.0672(17) -0.0072(12) 0.0095(13) -0.0114(11)
O2 0.0316(11) 0.0357(12) 0.0402(12) -0.0112(10) 0.0044(9) -0.0058(9)
O5 0.0588(15) 0.0249(11) 0.0304(11) -0.0028(9) -0.0117(10) 0.0052(10)
O14 0.0441(14) 0.0413(14) 0.0698(18) -0.0124(13) 0.0109(13) -0.0106(12)
O16 0.0570(16) 0.0450(14) 0.0428(14) -0.0040(11) -0.0124(12) -0.0065(12)
O3 0.0424(13) 0.0299(12) 0.0498(14) -0.0077(10) -0.0118(11) -0.0067(10)
O17 0.0696(18) 0.0483(15) 0.0424(14) 0.0061(12) -0.0078(13) -0.0114(13)
O10 0.0572(16) 0.0371(14) 0.0757(19) -0.0134(13) 0.0264(14) -0.0128(12)
O19 0.0652(17) 0.0580(16) 0.0342(13) -0.0075(12) 0.0006(12) 0.0110(13)
O4 0.0636(16) 0.0353(13) 0.0452(14) -0.0149(11) -0.0160(12) 0.0109(12)
O18 0.0567(15) 0.0411(13) 0.0317(12) -0.0064(10) -0.0040(11) 0.0064(12)
O12 0.0405(14) 0.0333(13) 0.0717(17) -0.0091(12) 0.0038(12) -0.0096(11)
O15 0.0511(16) 0.0455(15) 0.080(2) -0.0237(14) 0.0177(14) -0.0142(12)
O13 0.0409(14) 0.0386(13) 0.0681(17) -0.0127(12) 0.0019(12) -0.0059(11)
C60 0.076(3) 0.038(2) 0.044(2) -0.0057(16) -0.014(2) -0.0115(19)
C42 0.053(2) 0.0409(19) 0.048(2) -0.0082(16) -0.0041(17) -0.0189(17)
C46 0.041(2) 0.042(2) 0.050(2) -0.0047(17) 0.0045(16) -0.0060(16)
C41 0.0415(19) 0.0388(19) 0.0402(19) -0.0042(15) -0.0072(15) -0.0103(15)
OW1 0.250(6) 0.115(4) 0.135(4) -0.026(3) 0.068(4) -0.068(4)
O20 0.0668(16) 0.0413(13) 0.0266(12) -0.0068(10) 0.0100(11) -0.0078(12)
O21 0.0621(16) 0.0273(12) 0.0442(14) -0.0035(10) 0.0141(12) -0.0046(11)
C76 0.0460(19) 0.0332(17) 0.0255(15) -0.0008(13) -0.0015(14) -0.0115(14)
C70 0.087(3) 0.054(3) 0.094(4) 0.012(3) -0.045(3) -0.015(2)
C66 0.049(2) 0.048(2) 0.0306(17) -0.0044(16) 0.0004(15) -0.0024(17)
C36 0.051(2) 0.0331(18) 0.0388(19) 0.0014(14) -0.0006(16) -0.0064(16)
C55 0.046(2) 0.045(2) 0.0377(19) -0.0079(16) -0.0049(16) 0.0155(17)
C43 0.046(2) 0.060(2) 0.054(2) -0.0142(19) 0.0031(18) -0.0237(19)
C68 0.059(2) 0.041(2) 0.047(2) -0.0014(17) -0.0092(18) -0.0067(18)
C71 0.049(2) 0.0328(17) 0.0353(18) 0.0001(14) -0.0017(15) -0.0039(15)
C54 0.055(3) 0.068(3) 0.054(2) -0.017(2) 0.002(2) 0.021(2)
C67 0.046(2) 0.0408(19) 0.0375(18) -0.0016(15) -0.0030(15) -0.0032(16)
C69 0.059(3) 0.070(3) 0.069(3) 0.000(2) -0.030(2) -0.010(2)
C61 0.075(3) 0.055(2) 0.041(2) -0.0024(18) -0.004(2) -0.028(2)
C51 0.050(2) 0.051(2) 0.054(2) -0.0012(19) 0.0012(19) -0.0019(19)
C56 0.064(2) 0.040(2) 0.041(2) -0.0130(16) -0.0104(18) 0.0088(18)
C53 0.051(3) 0.095(4) 0.058(3) -0.006(3) 0.011(2) 0.024(3)
C57 0.092(4) 0.048(2) 0.069(3) -0.028(2) -0.010(3) 0.011(2)
C65 0.058(3) 0.087(3) 0.061(3) -0.023(2) 0.009(2) -0.022(2)
C52 0.046(2) 0.076(3) 0.071(3) 0.003(2) 0.013(2) -0.003(2)
C59 0.111(4) 0.043(2) 0.078(3) -0.010(2) -0.017(3) -0.022(3)
C44 0.084(4) 0.091(4) 0.106(4) -0.030(3) 0.027(3) -0.056(3)
C58 0.123(5) 0.034(2) 0.098(4) -0.024(3) -0.016(4) 0.000(3)
C64 0.067(3) 0.133(5) 0.091(4) -0.035(4) 0.030(3) -0.037(4)
C62 0.108(5) 0.088(4) 0.097(4) -0.023(3) 0.019(4) -0.054(4)
C45 0.132(5) 0.070(4) 0.131(5) -0.014(4) 0.030(4) -0.071(4)
C63 0.109(5) 0.139(6) 0.121(5) -0.033(5) 0.044(4) -0.082(5)
C16 0.0465(19) 0.0275(16) 0.0322(17) -0.0055(13) 0.0029(15) -0.0094(14)
C17B 0.059(4) 0.043(3) 0.043(3) -0.020(2) 0.013(2) -0.022(2)
C18B 0.097(7) 0.099(6) 0.081(6) -0.054(4) -0.014(5) -0.029(5)
C19B 0.101(6) 0.130(6) 0.093(4) -0.073(5) 0.001(4) -0.041(4)
C20B 0.117(7) 0.104(5) 0.112(6) -0.078(5) 0.016(4) -0.044(4)
S1B 0.1226(19) 0.0543(9) 0.1034(15) -0.0472(9) 0.0143(12) -0.0088(10)
C17A 0.060(13) 0.066(10) 0.072(12) -0.031(9) -0.009(11) -0.017(9)
C18A 0.055(13) 0.066(10) 0.078(11) -0.038(9) -0.005(10) -0.015(9)
C19A 0.090(14) 0.073(10) 0.083(12) -0.040(9) -0.017(10) -0.009(10)
C20A 0.085(14) 0.070(11) 0.086(11) -0.032(9) -0.021(10) -0.023(9)
S1A 0.071(7) 0.083(7) 0.083(9) -0.027(6) -0.022(6) -0.027(5)
C37 0.0374(18) 0.0344(17) 0.0376(18) -0.0025(14) 0.0018(14) -0.0102(14)
C38B 0.033(5) 0.062(4) 0.055(4) -0.009(3) 0.006(5) -0.015(4)
C39B 0.030(3) 0.063(4) 0.061(5) -0.028(3) 0.001(3) -0.009(2)
C40B 0.061(4) 0.059(3) 0.103(6) -0.053(3) 0.025(4) -0.026(3)
S2B 0.0621(10) 0.0559(11) 0.1038(18) -0.0319(10) 0.0370(10) -0.0333(8)
C38A 0.057(10) 0.047(10) 0.070(15) -0.027(9) 0.039(10) -0.028(7)
C39A 0.043(9) 0.052(9) 0.084(14) -0.036(8) 0.032(8) -0.028(7)
C40A 0.044(9) 0.039(8) 0.063(13) -0.023(8) 0.020(8) -0.016(6)
S2A 0.035(5) 0.037(3) 0.061(4) -0.010(3) 0.007(4) -0.007(3)
C72 0.046(2) 0.044(2) 0.040(2) 0.0049(16) -0.0048(16) -0.0062(16)
C73B 0.068(9) 0.061(9) 0.071(6) -0.012(5) -0.021(5) 0.028(6)
C74B 0.068(6) 0.070(7) 0.083(6) 0.001(5) -0.020(5) 0.008(5)
C75B 0.061(8) 0.077(8) 0.067(6) 0.008(5) -0.029(5) -0.003(5)
S6B 0.0640(16) 0.0693(19) 0.0395(12) -0.0014(10) -0.0151(10) -0.0120(13)
C73A 0.058(13) 0.031(10) 0.047(18) 0.003(10) -0.033(12) -0.009(8)
C74A 0.039(12) 0.059(15) 0.035(9) -0.008(9) 0.003(8) 0.001(9)
C75A 0.072(15) 0.034(12) 0.09(2) -0.019(10) -0.063(14) 0.008(10)
S6A 0.075(6) 0.055(4) 0.073(4) -0.004(3) 0.002(4) 0.029(4)
C77 0.048(2) 0.0353(18) 0.0283(16) -0.0052(13) 0.0015(14) -0.0161(15)
C78A 0.062(11) 0.034(5) 0.053(11) -0.004(6) 0.010(7) -0.011(6)
C79A 0.067(7) 0.036(6) 0.040(5) -0.008(5) 0.017(5) -0.013(5)
C80A 0.071(9) 0.025(5) 0.046(6) -0.004(4) 0.017(5) -0.018(5)
S7A 0.079(3) 0.0264(17) 0.0409(17) -0.0025(13) 0.0057(17) -0.0107(17)
C78B 0.075(9) 0.045(10) 0.045(6) -0.003(6) 0.012(5) -0.012(7)
C79B 0.069(7) 0.044(5) 0.042(5) -0.004(4) 0.002(4) -0.018(5)
C80B 0.078(8) 0.049(7) 0.041(5) -0.003(5) 0.014(5) -0.026(6)
S7B 0.075(3) 0.064(2) 0.0461(15) -0.0139(13) 0.0249(15) -0.0245(18)
C47 0.0389(19) 0.0386(19) 0.045(2) -0.0010(15) 0.0011(15) -0.0042(15)
C48A 0.058(3) 0.034(5) 0.057(4) -0.017(4) 0.005(3) 0.007(3)
C49A 0.049(3) 0.048(3) 0.056(4) -0.009(2) 0.008(3) 0.004(2)
C50A 0.048(3) 0.052(3) 0.077(6) -0.006(3) 0.019(3) -0.002(2)
S4A 0.0522(8) 0.0428(8) 0.0840(12) -0.0092(8) 0.0171(7) -0.0124(6)
C48B 0.064(17) 0.050(15) 0.056(17) -0.012(14) -0.006(14) 0.014(12)
C49B 0.066(12) 0.049(11) 0.063(17) -0.012(11) 0.003(11) 0.004(9)
C50B 0.064(11) 0.048(11) 0.059(16) -0.011(11) 0.002(11) 0.009(9)
S4B 0.070(7) 0.028(7) 0.048(6) -0.021(6) -0.002(5) 0.017(6)

loop_
_atom_type_symbol
_atom_type_description
_atom_type_scat_dispersion_real
_atom_type_scat_dispersion_imag
_atom_type_scat_source
C C 0.0033 0.0016 'International Tables Vol C Tables 4.2.6.8 and 6.1.1.4'
H H 0.0000 0.0000 'International Tables Vol C Tables 4.2.6.8 and 6.1.1.4'
N N 0.0061 0.0033 'International Tables Vol C Tables 4.2.6.8 and 6.1.1.4'
O O 0.0106 0.0060 'International Tables Vol C Tables 4.2.6.8 and 6.1.1.4'
S S 0.1246 0.1234 'International Tables Vol C Tables 4.2.6.8 and 6.1.1.4'
Er Er -0.2586 4.9576 'International Tables Vol C Tables 4.2.6.8 and 6.1.1.4'
U U -9.6767 9.6646 'International Tables Vol C Tables 4.2.6.8 and 6.1.1.4'

loop_
_geom_angle_atom_site_label_1
_geom_angle_atom_site_label_2
_geom_angle_atom_site_label_3
_geom_angle
_geom_angle_site_symmetry_1
_geom_angle_site_symmetry_3
O7 U2 O6 174.15(10) . .
O7 U2 O5 89.30(10) . .
O6 U2 O5 96.31(10) . .
O7 U2 O4 99.26(10) . .
O6 U2 O4 83.30(10) . .
O5 U2 O4 81.24(8) . .
O7 U2 N4 95.74(10) . .
O6 U2 N4 83.77(10) . .
O5 U2 N4 78.67(8) . .
O4 U2 N4 154.69(8) . .
O7 U2 N5 88.09(9) . .
O6 U2 N5 86.48(9) . .
O5 U2 N5 141.62(8) . .
O4 U2 N5 136.90(8) . .
N4 U2 N5 63.55(8) . .
O7 U2 N6 85.26(10) . .
O6 U2 N6 90.31(10) . .
O5 U2 N6 155.05(8) . .
O4 U2 N6 75.66(8) . .
N4 U2 N6 126.07(8) . .
N5 U2 N6 62.61(8) . .
O7 U2 U1 87.42(8) . .
O6 U2 U1 98.43(7) . .
O5 U2 U1 19.00(6) . .
O4 U2 U1 62.98(5) . .
N4 U2 U1 97.67(6) . .
N5 U2 U1 160.12(5) . .
N6 U2 U1 136.13(6) . .
O1 U1 O2 173.99(10) . .
O1 U1 O5 90.12(10) . .
O2 U1 O5 95.78(9) . .
O1 U1 O3 96.55(9) . .
O2 U1 O3 85.41(9) . .
O5 U1 O3 81.76(8) . .
O1 U1 N1 91.87(10) . .
O2 U1 N1 88.03(9) . .
O5 U1 N1 80.48(8) . .
O3 U1 N1 160.33(8) . .
O1 U1 N3 81.93(10) . .
O2 U1 N3 93.14(9) . .
O5 U1 N3 154.42(9) . .
O3 U1 N3 75.10(8) . .
N1 U1 N3 123.84(8) . .
O1 U1 N2 92.81(9) . .
O2 U1 N2 81.81(9) . .
O5 U1 N2 142.99(8) . .
O3 U1 N2 134.30(7) . .
N1 U1 N2 62.56(8) . .
N3 U1 N2 62.10(8) . .
O1 U1 U2 104.28(7) . .
O2 U1 U2 81.72(7) . .
O5 U1 U2 19.26(6) . .
O3 U1 U2 67.62(5) . .
N1 U1 U2 93.10(6) . .
N3 U1 U2 142.64(6) . .
N2 U1 U2 150.95(5) . .
O9 U3 O8 179.21(12) . .
O9 U3 O10 88.67(11) . .
O8 U3 O10 91.54(10) . .
O9 U3 O15 89.84(12) . .
O8 U3 O15 89.54(11) . .
O10 U3 O15 67.69(8) . .
O9 U3 O14 87.94(11) . .
O8 U3 O14 91.30(10) . .
O10 U3 O14 120.63(8) . .
O15 U3 O14 53.05(8) . .
O9 U3 O11 95.02(11) . .
O8 U3 O11 85.71(10) . .
O10 U3 O11 52.68(8) . .
O15 U3 O11 119.93(8) . .
O14 U3 O11 172.48(8) . .
O9 U3 O12 87.81(11) . .
O8 U3 O12 92.74(10) . .
O10 U3 O12 119.52(8) . .
O15 U3 O12 172.33(8) . .
O14 U3 O12 119.54(8) . .
O11 U3 O12 67.57(8) . .
O9 U3 O13 91.58(11) . .
O8 U3 O13 88.32(10) . .
O10 U3 O13 171.92(8) . .
O15 U3 O13 120.38(8) . .
O14 U3 O13 67.45(8) . .
O11 U3 O13 119.27(8) . .
O12 U3 O13 52.44(8) . .
O9 U3 C46 87.21(12) . .
O8 U3 C46 92.02(11) . .
O10 U3 C46 94.06(9) . .
O15 U3 C46 26.57(9) . .
O14 U3 C46 26.56(9) . .
O11 U3 C46 146.50(9) . .
O12 U3 C46 145.90(9) . .
O13 U3 C46 94.01(9) . .
O9 U3 C36 91.99(11) . .
O8 U3 C36 88.53(10) . .
O10 U3 C36 26.21(9) . .
O15 U3 C36 93.70(9) . .
O14 U3 C36 146.74(9) . .
O11 U3 C36 26.47(9) . .
O12 U3 C36 93.68(9) . .
O13 U3 C36 145.74(9) . .
C46 U3 C36 120.19(11) . .
O9 U3 C41 90.84(11) . .
O8 U3 C41 89.41(10) . .
O10 U3 C41 145.52(9) . .
O15 U3 C41 146.79(9) . .
O14 U3 C41 93.80(9) . .
O11 U3 C41 93.07(9) . .
O12 U3 C41 26.08(9) . .
O13 U3 C41 26.41(9) . .
C46 U3 C41 120.35(10) . .
C36 U3 C41 119.45(10) . .
O20 Er1 O21 90.74(8) . .
O20 Er1 O16 79.94(8) . .
O21 Er1 O16 131.00(9) . .
O20 Er1 O18 130.96(8) . .
O21 Er1 O18 82.92(8) . .
O16 Er1 O18 137.65(8) . .
O20 Er1 O19 77.93(8) . .
O21 Er1 O19 74.38(9) . .
O16 Er1 O19 146.39(9) . .
O18 Er1 O19 53.48(8) . .
O20 Er1 O17 77.39(9) . .
O21 Er1 O17 77.42(9) . .
O16 Er1 O17 53.58(8) . .
O18 Er1 O17 145.83(8) . .
O19 Er1 O17 141.93(9) . .
O20 Er1 N9 78.84(9) . .
O21 Er1 N9 147.20(10) . .
O16 Er1 N9 78.09(9) . .
O18 Er1 N9 80.93(9) . .
O19 Er1 N9 73.05(10) . .
O17 Er1 N9 128.86(9) . .
O20 Er1 N7 147.15(9) . .
O21 Er1 N7 76.82(9) . .
O16 Er1 N7 85.57(9) . .
O18 Er1 N7 78.20(8) . .
O19 Er1 N7 125.70(8) . .
O17 Er1 N7 70.30(9) . .
N9 Er1 N7 126.73(10) . .
O20 Er1 N8 133.10(9) . .
O21 Er1 N8 135.99(9) . .
O16 Er1 N8 66.59(8) . .
O18 Er1 N8 71.15(8) . .
O19 Er1 N8 113.13(9) . .
O17 Er1 N8 104.91(9) . .
N9 Er1 N8 63.27(10) . .
N7 Er1 N8 63.68(9) . .
O20 Er1 C66 76.75(9) . .
O21 Er1 C66 104.27(10) . .
O16 Er1 C66 26.74(9) . .
O18 Er1 C66 151.84(9) . .
O19 Er1 C66 154.62(9) . .
O17 Er1 C66 26.85(9) . .
N9 Er1 C66 103.43(11) . .
N7 Er1 C66 77.11(9) . .
N8 Er1 C66 85.83(10) . .
O20 Er1 C71 104.47(10) . .
O21 Er1 C71 77.49(9) . .
O16 Er1 C71 151.46(9) . .
O18 Er1 C71 26.72(8) . .
O19 Er1 C71 26.75(9) . .
O17 Er1 C71 154.87(9) . .
N9 Er1 C71 75.25(10) . .
N7 Er1 C71 102.32(9) . .
N8 Er1 C71 92.11(9) . .
C66 Er1 C71 177.91(10) . .
C70 S5 C67 91.9(2) . .
C42 S3 C45 91.2(3) . .
C21 N4 C25 117.8(3) . .
C21 N4 U2 120.6(2) . .
C25 N4 U2 121.5(2) . .
C26 N5 C30 118.3(3) . .
C26 N5 U2 120.08(19) . .
C30 N5 U2 121.6(2) . .
C35 N6 C31 118.0(3) . .
C35 N6 U2 120.2(2) . .
C31 N6 U2 121.7(2) . .
N4 C21 C22 123.9(3) . .
N4 C21 H1 118.0 . .
C22 C21 H1 118.0 . .
C23 C22 C21 117.6(4) . .
C23 C22 H2 121.2 . .
C21 C22 H2 121.2 . .
C22 C23 C24 120.1(4) . .
C22 C23 H3 120.0 . .
C24 C23 H3 120.0 . .
C23 C24 C25 119.6(4) . .
C23 C24 H4 120.2 . .
C25 C24 H4 120.2 . .
N4 C25 C24 120.9(3) . .
N4 C25 C26 117.2(3) . .
C24 C25 C26 121.9(3) . .
N5 C26 C27 121.6(3) . .
N5 C26 C25 117.6(3) . .
C27 C26 C25 120.7(3) . .
C28 C27 C26 118.9(3) . .
C28 C27 H7 120.5 . .
C26 C27 H7 120.5 . .
C29 C28 C27 120.3(3) . .
C29 C28 H8 119.8 . .
C27 C28 H8 119.8 . .
C28 C29 C30 118.4(3) . .
C28 C29 H9 120.8 . .
C30 C29 H9 120.8 . .
N5 C30 C29 122.4(3) . .
N5 C30 C31 117.2(3) . .
C29 C30 C31 120.4(3) . .
N6 C31 C32 121.3(3) . .
N6 C31 C30 116.8(3) . .
C32 C31 C30 121.9(3) . .
C33 C32 C31 119.4(3) . .
C33 C32 H12 120.3 . .
C31 C32 H12 120.3 . .
C34 C33 C32 119.5(3) . .
C34 C33 H13 120.2 . .
C32 C33 H13 120.2 . .
C33 C34 C35 118.1(4) . .
C33 C34 H14 120.9 . .
C35 C34 H14 120.9 . .
N6 C35 C34 123.6(3) . .
N6 C35 H15 118.2 . .
C34 C35 H15 118.2 . .
C15 N3 C11 118.0(3) . .
C15 N3 U1 119.5(2) . .
C11 N3 U1 122.5(2) . .
C6 N2 C10 118.6(2) . .
C6 N2 U1 119.86(18) . .
C10 N2 U1 119.86(18) . .
C1 N1 C5 118.2(3) . .
C1 N1 U1 119.4(2) . .
C5 N1 U1 122.36(19) . .
N3 C15 C14 123.0(3) . .
N3 C15 H21 118.5 . .
C14 C15 H21 118.5 . .
C13 C14 C15 119.0(3) . .
C13 C14 H22 120.5 . .
C15 C14 H22 120.5 . .
C14 C13 C12 119.2(3) . .
C14 C13 H23 120.4 . .
C12 C13 H23 120.4 . .
C13 C12 C11 119.6(3) . .
C13 C12 H24 120.2 . .
C11 C12 H24 120.2 . .
N3 C11 C12 121.1(3) . .
N3 C11 C10 116.0(3) . .
C12 C11 C10 122.9(3) . .
N2 C10 C9 121.8(3) . .
N2 C10 C11 117.1(3) . .
C9 C10 C11 121.0(3) . .
C8 C9 C10 119.2(3) . .
C8 C9 H27 120.4 . .
C10 C9 H27 120.4 . .
C7 C8 C9 119.1(3) . .
C7 C8 H28 120.4 . .
C9 C8 H28 120.4 . .
C8 C7 C6 119.6(3) . .
C8 C7 H29 120.2 . .
C6 C7 H29 120.2 . .
N2 C6 C7 121.6(3) . .
N2 C6 C5 117.1(3) . .
C7 C6 C5 121.2(3) . .
N1 C5 C4 121.1(3) . .
N1 C5 C6 116.4(3) . .
C4 C5 C6 122.5(3) . .
C3 C4 C5 119.5(3) . .
C3 C4 H32 120.3 . .
C5 C4 H32 120.3 . .
C2 C3 C4 119.5(3) . .
C2 C3 H33 120.3 . .
C4 C3 H33 120.3 . .
C3 C2 C1 118.0(3) . .
C3 C2 H34 121.0 . .
C1 C2 H34 121.0 . .
N1 C1 C2 123.7(3) . .
N1 C1 H35 118.2 . .
C2 C1 H35 118.2 . .
C51 N7 C55 117.5(3) . .
C51 N7 Er1 121.5(2) . .
C55 N7 Er1 119.9(2) . .
C56 N8 C60 118.9(3) . .
C56 N8 Er1 120.6(2) . .
C60 N8 Er1 119.3(2) . .
C61 N9 C65 118.5(4) . .
C61 N9 Er1 121.7(3) . .
C65 N9 Er1 119.8(3) . .
C36 O11 U3 92.5(2) . .
U1 O5 U2 141.73(11) . .
C46 O14 U3 93.0(2) . .
C66 O16 Er1 93.1(2) . .
C16 O3 U1 126.8(2) . .
C66 O17 Er1 91.0(2) . .
C36 O10 U3 94.2(2) . .
C71 O19 Er1 92.3(2) . .
C16 O4 U2 133.3(2) . .
C71 O18 Er1 92.60(19) . .
C41 O12 U3 93.5(2) . .
C46 O15 U3 93.4(2) . .
C41 O13 U3 92.92(19) . .
N8 C60 C59 120.9(4) . .
N8 C60 C61 116.0(3) . .
C59 C60 C61 123.1(4) . .
C43 C42 C41 128.2(3) . .
C43 C42 S3 110.9(3) . .
C41 C42 S3 120.8(3) . .
O15 C46 O14 120.1(3) . .
O15 C46 C47 119.7(3) . .
O14 C46 C47 120.1(3) . .
O15 C46 U3 60.01(18) . .
O14 C46 U3 60.43(18) . .
C47 C46 U3 173.0(3) . .
O12 C41 O13 121.0(3) . .
O12 C41 C42 119.0(3) . .
O13 C41 C42 120.0(3) . .
O12 C41 U3 60.47(17) . .
O13 C41 U3 60.67(17) . .
C42 C41 U3 174.1(2) . .
C76 O20 Er1 173.5(2) . .
C76 O21 Er1 139.3(2) 2_575 .
O20 C76 O21 125.8(3) . 2_575
O20 C76 C77 117.1(3) . .
O21 C76 C77 117.0(3) 2_575 .
C69 C70 S5 113.1(3) . .
C69 C70 H70 123.5 . .
S5 C70 H70 123.5 . .
O16 C66 O17 122.2(3) . .
O16 C66 C67 118.5(3) . .
O17 C66 C67 119.2(3) . .
O16 C66 Er1 60.14(18) . .
O17 C66 Er1 62.14(19) . .
C67 C66 Er1 177.0(3) . .
O10 C36 O11 120.6(3) . .
O10 C36 C37 119.7(3) . .
O11 C36 C37 119.7(3) . .
O10 C36 U3 59.54(18) . .
O11 C36 U3 61.02(17) . .
C37 C36 U3 179.1(3) . .
N7 C55 C54 121.2(4) . .
N7 C55 C56 115.7(3) . .
C54 C55 C56 123.0(4) . .
C42 C43 C44 112.2(4) . .
C42 C43 H43 123.9 . .
C44 C43 H43 123.9 . .
C67 C68 C69 110.2(3) . .
C67 C68 H68 124.9 . .
C69 C68 H68 124.9 . .
O18 C71 O19 121.6(3) . .
O18 C71 C72 120.2(3) . .
O19 C71 C72 118.2(3) . .
O18 C71 Er1 60.68(17) . .
O19 C71 Er1 60.92(18) . .
C72 C71 Er1 179.1(3) . .
C53 C54 C55 119.9(4) . .
C53 C54 H54 120.1 . .
C55 C54 H54 120.1 . .
C68 C67 C66 130.0(3) . .
C68 C67 S5 111.7(3) . .
C66 C67 S5 118.3(3) . .
C70 C69 C68 113.2(4) . .
C70 C69 H69 123.4 . .
C68 C69 H69 123.4 . .
N9 C61 C62 121.2(5) . .
N9 C61 C60 116.7(3) . .
C62 C61 C60 121.9(4) . .
N7 C51 C52 123.1(4) . .
N7 C51 H51 118.5 . .
C52 C51 H51 118.5 . .
N8 C56 C57 122.0(4) . .
N8 C56 C55 116.7(3) . .
C57 C56 C55 121.2(4) . .
C52 C53 C54 119.4(4) . .
C52 C53 H53 120.3 . .
C54 C53 H53 120.3 . .
C58 C57 C56 118.2(4) . .
C58 C57 H57 120.9 . .
C56 C57 H57 120.9 . .
N9 C65 C64 122.7(5) . .
N9 C65 H65 118.6 . .
C64 C65 H65 118.6 . .
C53 C52 C51 118.6(4) . .
C53 C52 H52 120.7 . .
C51 C52 H52 120.7 . .
C58 C59 C60 119.8(5) . .
C58 C59 H59 120.1 . .
C60 C59 H59 120.1 . .
C45 C44 C43 113.6(5) . .
C45 C44 H44 123.2 . .
C43 C44 H44 123.2 . .
C59 C58 C57 120.0(4) . .
C59 C58 H58 120.0 . .
C57 C58 H58 120.0 . .
C63 C64 C65 117.4(5) . .
C63 C64 H64 121.3 . .
C65 C64 H64 121.3 . .
C63 C62 C61 118.9(5) . .
C63 C62 H62 120.6 . .
C61 C62 H62 120.6 . .
C44 C45 S3 112.0(4) . .
C44 C45 H45 124.0 . .
S3 C45 H45 124.0 . .
C62 C63 C64 121.2(5) . .
C62 C63 H63 119.4 . .
C64 C63 H63 119.4 . .
O4 C16 O3 124.8(3) . .
O4 C16 C17B 119.1(4) . .
O3 C16 C17B 116.0(4) . .
O4 C16 C17A 113.0(16) . .
O3 C16 C17A 122.2(16) . .
C18B C17B C16 125.9(8) . .
C18B C17B S1B 112.4(7) . .
C16 C17B S1B 121.5(5) . .
C17B C18B C19B 110.9(12) . .
C17B C18B H18B 124.5 . .
C19B C18B H18B 124.5 . .
C20B C19B C18B 113.1(9) . .
C20B C19B H19B 123.5 . .
C18B C19B H19B 123.5 . .
C19B C20B S1B 112.6(6) . .
C19B C20B H20B 123.7 . .
S1B C20B H20B 123.7 . .
C17B S1B C20B 90.9(4) . .
C18A C17A C16 128(2) . .
C18A C17A S1A 109.8(18) . .
C16 C17A S1A 120(2) . .
C17A C18A C19A 107(2) . .
C17A C18A H18A 126.4 . .
C19A C18A H18A 126.4 . .
C20A C19A C18A 111(2) . .
C20A C19A H19A 124.5 . .
C18A C19A H19A 124.5 . .
C19A C20A S1A 111.7(19) . .
C19A C20A H20A 124.2 . .
S1A C20A H20A 124.2 . .
C17A S1A C20A 90.5(14) . .
C38B C37 C36 129.2(6) . .
C38A C37 C36 121.8(10) . .
C38A C37 S2A 113.5(10) . .
C36 C37 S2A 123.7(4) . .
C38B C37 S2B 110.8(5) . .
C36 C37 S2B 120.0(3) . .
C37 C38B C39B 114.3(10) . .
C37 C38B H38B 122.9 . .
C39B C38B H38B 122.9 . .
C40B C39B C38B 110.5(8) . .
C40B C39B H39B 124.8 . .
C38B C39B H39B 124.8 . .
C39B C40B S2B 113.2(6) . .
C39B C40B H40B 123.4 . .
S2B C40B H40B 123.4 . .
C37 S2B C40B 91.0(3) . .
C37 C38A C39A 105.9(17) . .
C37 C38A H38A 127.0 . .
C39A C38A H38A 127.0 . .
C40A C39A C38A 106(2) . .
C40A C39A H39A 126.8 . .
C38A C39A H39A 126.8 . .
C39A C40A S2A 113.7(18) . .
C39A C40A H40A 123.2 . .
S2A C40A H40A 123.2 . .
C37 S2A C40A 89.0(10) . .
C73B C72 C71 124.8(9) . .
C73A C72 C71 123.6(13) . .
C73A C72 S6A 111.4(11) . .
C71 C72 S6A 124.9(6) . .
C73B C72 S6B 111.8(8) . .
C71 C72 S6B 123.3(3) . .
C72 C73B C74B 112.4(14) . .
C72 C73B H73B 123.8 . .
C74B C73B H73B 123.8 . .
C75B C74B C73B 109.8(13) . .
C75B C74B H74B 125.1 . .
C73B C74B H74B 125.1 . .
C74B C75B S6B 113.9(11) . .
C74B C75B H75B 123.0 . .
S6B C75B H75B 123.0 . .
C75B S6B C72 91.2(5) . .
C72 C73A C74A 114(2) . .
C72 C73A H73A 123.0 . .
C74A C73A H73A 123.0 . .
C75A C74A C73A 107(2) . .
C75A C74A S6A 37.0(12) . .
C73A C74A S6A 70.6(13) . .
C75A C74A H74A 126.4 . .
C73A C74A H74A 126.4 . .
S6A C74A H74A 162.4 . .
C74A C75A S6A 115(2) . .
C74A C75A H75A 122.3 . .
S6A C75A H75A 122.3 . .
C75A S6A C72 91.2(10) . .
C75A S6A C74A 27.6(9) . .
C72 S6A C74A 64.0(7) . .
C78B C77 C76 127.7(10) . .
C78A C77 C76 126.7(10) . .
C78A C77 S7A 109.7(9) . .
C76 C77 S7A 123.6(3) . .
C78B C77 S7B 109.9(9) . .
C76 C77 S7B 122.4(3) . .
C77 C78A C79A 118.2(19) . .
C77 C78A H78A 120.9 . .
C79A C78A H78A 120.9 . .
C80A C79A C78A 106.7(18) . .
C80A C79A H79A 126.6 . .
C78A C79A H79A 126.6 . .
C79A C80A S7A 115.6(14) . .
C79A C80A H80A 122.2 . .
S7A C80A H80A 122.2 . .
C77 S7A C80A 89.7(7) . .
C77 C78B C79B 117.5(17) . .
C77 C78B H78B 121.2 . .
C79B C78B H78B 121.2 . .
C80B C79B C78B 106.9(16) . .
C80B C79B H79B 126.5 . .
C78B C79B H79B 126.5 . .
C79B C80B S7B 115.8(12) . .
C79B C80B H80B 122.1 . .
S7B C80B H80B 122.1 . .
C77 S7B C80B 89.7(6) . .
C48B C47 C46 121.6(16) . .
C48A C47 C46 127.0(6) . .
C48B C47 S4B 116.0(14) . .
C46 C47 S4B 121.8(9) . .
C48A C47 S4A 112.5(5) . .
C46 C47 S4A 120.5(3) . .
C47 C48A C49A 113.0(7) . .
C47 C48A H48A 123.5 . .
C49A C48A H48A 123.5 . .
C50A C49A C48A 110.6(5) . .
C50A C49A H49A 124.7 . .
C48A C49A H49A 124.7 . .
C49A C50A S4A 113.1(4) . .
C49A C50A H50A 123.5 . .
S4A C50A H50A 123.5 . .
C50A S4A C47 90.9(2) . .
C47 C48B C49B 111.1(19) . .
C47 C48B H48B 124.4 . .
C49B C48B H48B 124.4 . .
C50B C49B C48B 109(2) . .
C50B C49B H49B 125.4 . .
C48B C49B H49B 125.4 . .
C49B C50B S4B 114(2) . .
C49B C50B H50B 123.1 . .
S4B C50B H50B 123.1 . .
C47 S4B C50B 89.1(13) . .

loop_
_geom_bond_atom_site_label_1
_geom_bond_atom_site_label_2
_geom_bond_distance
_geom_bond_site_symmetry_2
U2 O7 1.772(2) .
U2 O6 1.778(2) .
U2 O5 2.122(2) .
U2 O4 2.426(2) .
U2 N4 2.571(3) .
U2 N5 2.602(2) .
U2 N6 2.616(3) .
U2 U1 3.98276(18) .
U1 O1 1.777(2) .
U1 O2 1.791(2) .
U1 O5 2.094(2) .
U1 O3 2.401(2) .
U1 N1 2.583(2) .
U1 N3 2.594(3) .
U1 N2 2.631(2) .
U3 O9 1.757(2) .
U3 O8 1.767(2) .
U3 O10 2.448(2) .
U3 O15 2.452(2) .
U3 O14 2.461(2) .
U3 O11 2.480(2) .
U3 O12 2.481(2) .
U3 O13 2.485(2) .
U3 C46 2.826(4) .
U3 C36 2.833(3) .
U3 C41 2.846(3) .
Er1 O20 2.253(2) .
Er1 O21 2.298(2) .
Er1 O16 2.423(2) .
Er1 O18 2.439(2) .
Er1 O19 2.444(3) .
Er1 O17 2.466(3) .
Er1 N9 2.527(3) .
Er1 N7 2.561(3) .
Er1 N8 2.568(3) .
Er1 C66 2.789(4) .
Er1 C71 2.794(3) .
S5 C70 1.676(4) .
S5 C67 1.701(4) .
S3 C42 1.704(4) .
S3 C45 1.708(6) .
N4 C21 1.341(4) .
N4 C25 1.348(4) .
N5 C26 1.350(4) .
N5 C30 1.351(4) .
N6 C35 1.331(4) .
N6 C31 1.340(4) .
C21 C22 1.375(5) .
C21 H1 0.9300 .
C22 C23 1.364(6) .
C22 H2 0.9300 .
C23 C24 1.369(6) .
C23 H3 0.9300 .
C24 C25 1.387(5) .
C24 H4 0.9300 .
C25 C26 1.483(5) .
C26 C27 1.385(4) .
C27 C28 1.375(5) .
C27 H7 0.9300 .
C28 C29 1.363(5) .
C28 H8 0.9300 .
C29 C30 1.386(4) .
C29 H9 0.9300 .
C30 C31 1.488(5) .
C31 C32 1.385(4) .
C32 C33 1.378(5) .
C32 H12 0.9300 .
C33 C34 1.353(5) .
C33 H13 0.9300 .
C34 C35 1.382(5) .
C34 H14 0.9300 .
C35 H15 0.9300 .
N3 C15 1.340(4) .
N3 C11 1.353(4) .
N2 C6 1.345(4) .
N2 C10 1.350(4) .
N1 C1 1.332(4) .
N1 C5 1.353(4) .
C15 C14 1.378(5) .
C15 H21 0.9300 .
C14 C13 1.358(5) .
C14 H22 0.9300 .
C13 C12 1.380(5) .
C13 H23 0.9300 .
C12 C11 1.385(4) .
C12 H24 0.9300 .
C11 C10 1.478(4) .
C10 C9 1.391(4) .
C9 C8 1.374(5) .
C9 H27 0.9300 .
C8 C7 1.371(5) .
C8 H28 0.9300 .
C7 C6 1.390(4) .
C7 H29 0.9300 .
C6 C5 1.488(4) .
C5 C4 1.386(4) .
C4 C3 1.379(5) .
C4 H32 0.9300 .
C3 C2 1.370(5) .
C3 H33 0.9300 .
C2 C1 1.379(5) .
C2 H34 0.9300 .
C1 H35 0.9300 .
N7 C51 1.342(5) .
N7 C55 1.365(4) .
N8 C56 1.341(5) .
N8 C60 1.355(5) .
N9 C61 1.338(5) .
N9 C65 1.343(5) .
O11 C36 1.264(4) .
O14 C46 1.266(4) .
O16 C66 1.257(4) .
O3 C16 1.263(4) .
O17 C66 1.260(4) .
O10 C36 1.255(4) .
O19 C71 1.259(4) .
O4 C16 1.253(4) .
O18 C71 1.258(4) .
O12 C41 1.253(4) .
O15 C46 1.266(4) .
O13 C41 1.268(4) .
C60 C59 1.384(6) .
C60 C61 1.473(6) .
C42 C43 1.375(5) .
C42 C41 1.472(5) .
C46 C47 1.454(5) .
O20 C76 1.245(4) .
O21 C76 1.251(4) 2_575
C76 O21 1.251(4) 2_575
C76 C77 1.488(4) .
C70 C69 1.337(6) .
C70 H70 0.9300 .
C66 C67 1.482(5) .
C36 C37 1.470(5) .
C55 C54 1.377(5) .
C55 C56 1.473(5) .
C43 C44 1.387(6) .
C43 H43 0.9300 .
C68 C67 1.391(5) .
C68 C69 1.421(5) .
C68 H68 0.9300 .
C71 C72 1.480(5) .
C54 C53 1.368(6) .
C54 H54 0.9300 .
C69 H69 0.9300 .
C61 C62 1.388(6) .
C51 C52 1.379(5) .
C51 H51 0.9300 .
C56 C57 1.396(5) .
C53 C52 1.368(6) .
C53 H53 0.9300 .
C57 C58 1.376(7) .
C57 H57 0.9300 .
C65 C64 1.383(6) .
C65 H65 0.9300 .
C52 H52 0.9300 .
C59 C58 1.358(7) .
C59 H59 0.9300 .
C44 C45 1.328(8) .
C44 H44 0.9300 .
C58 H58 0.9300 .
C64 C63 1.357(8) .
C64 H64 0.9300 .
C62 C63 1.356(8) .
C62 H62 0.9300 .
C45 H45 0.9300 .
C63 H63 0.9300 .
C16 C17B 1.474(5) .
C16 C17A 1.480(15) .
C17B C18B 1.347(13) .
C17B S1B 1.704(7) .
C18B C19B 1.443(14) .
C18B H18B 0.9300 .
C19B C20B 1.305(10) .
C19B H19B 0.9300 .
C20B S1B 1.715(7) .
C20B H20B 0.9300 .
C17A C18A 1.37(2) .
C17A S1A 1.71(2) .
C18A C19A 1.45(2) .
C18A H18A 0.9300 .
C19A C20A 1.32(2) .
C19A H19A 0.9300 .
C20A S1A 1.714(19) .
C20A H20A 0.9300 .
C37 C38B 1.379(13) .
C37 C38A 1.41(2) .
C37 S2A 1.618(11) .
C37 S2B 1.682(4) .
C38B C39B 1.394(13) .
C38B H38B 0.9300 .
C39B C40B 1.338(7) .
C39B H39B 0.9300 .
C40B S2B 1.727(6) .
C40B H40B 0.9300 .
C38A C39A 1.45(2) .
C38A H38A 0.9300 .
C39A C40A 1.335(17) .
C39A H39A 0.9300 .
C40A S2A 1.732(18) .
C40A H40A 0.9300 .
C72 C73B 1.338(15) .
C72 C73A 1.36(2) .
C72 S6A 1.666(12) .
C72 S6B 1.695(5) .
C73B C74B 1.47(2) .
C73B H73B 0.9300 .
C74B C75B 1.316(11) .
C74B H74B 0.9300 .
C75B S6B 1.707(12) .
C75B H75B 0.9300 .
C73A C74A 1.47(3) .
C73A H73A 0.9300 .
C74A C75A 1.319(17) .
C74A S6A 2.57(3) .
C74A H74A 0.9300 .
C75A S6A 1.716(19) .
C75A H75A 0.9300 .
C77 C78B 1.363(17) .
C77 C78A 1.377(19) .
C77 S7A 1.675(7) .
C77 S7B 1.684(6) .
C78A C79A 1.39(2) .
C78A H78A 0.9300 .
C79A C80A 1.328(12) .
C79A H79A 0.9300 .
C80A S7A 1.761(13) .
C80A H80A 0.9300 .
C78B C79B 1.40(2) .
C78B H78B 0.9300 .
C79B C80B 1.328(11) .
C79B H79B 0.9300 .
C80B S7B 1.739(11) .
C80B H80B 0.9300 .
C47 C48B 1.31(2) .
C47 C48A 1.319(9) .
C47 S4B 1.675(14) .
C47 S4A 1.713(4) .
C48A C49A 1.451(11) .
C48A H48A 0.9300 .
C49A C50A 1.341(6) .
C49A H49A 0.9300 .
C50A S4A 1.710(6) .
C50A H50A 0.9300 .
C48B C49B 1.46(2) .
C48B H48B 0.9300 .
C49B C50B 1.351(19) .
C49B H49B 0.9300 .
C50B S4B 1.72(2) .
C50B H50B 0.9300 .
